data_7701889
loop_
_publ_author_name
'Abernethy, Robyn J.'
'Foreman, Mark R St-J'
'Hill, Anthony F.'
'Smith, Matthew K.'
'Willis, Anthony C.'

_publ_section_title
;
 Relative hemilabilities of H<sub>2</sub>B(az)<sub>2</sub> (az =
 pyrazolyl, dimethylpyrazolyl, methimazolyl) chelates in the complexes
 [M(\h-C<sub>3</sub>H<sub>5</sub>)(CO)<sub>2</sub>{H<sub>2</sub>B(az)<sub>2</sub>}]
 (M = Mo, W).
;
_journal_issue 3
_journal_name_full 'Dalton transactions (Cambridge, England : 2003)'
_journal_page_first 781
_journal_page_last 796
_journal_paper_doi 10.1039/c9dt03744f
_journal_volume 49
_journal_year 2020
_chemical_formula_moiety 'C14 H17 B N6 O2 W'
_chemical_formula_sum 'C14 H17 B N6 O2 W'
_chemical_formula_weight 496.00
_space_group_IT_number 13
_space_group_name_Hall '-P 2yc'
_space_group_name_H-M_alt 'P 1 2/c 1'
_symmetry_cell_setting monoclinic
_symmetry_space_group_name_H-M 'P 1 2/c 1'
_atom_sites_solution_hydrogens geom
_atom_sites_solution_primary direct
_atom_sites_solution_secondary difmap
_audit_creation_method SHELXL-97
_audit_update_record
;
2019-09-18 deposited with the CCDC.	2019-11-12 downloaded from the CCDC.
;
_cell_angle_alpha 90.00
_cell_angle_beta 101.241(10)
_cell_angle_gamma 90.00
_cell_formula_units_Z 4
_cell_length_a 14.288(10)
_cell_length_b 7.823(10)
_cell_length_c 15.337(10)
_cell_measurement_reflns_used 21297
_cell_measurement_temperature 200(2)
_cell_measurement_theta_max 27.49
_cell_measurement_theta_min 2.93
_cell_volume 1681(3)
_computing_cell_refinement DENZO-SMN
_computing_data_collection 'Nonius Collect'
_computing_data_reduction 'X -Seed'
_computing_molecular_graphics 'X-Seed / POV-Ray'
_computing_publication_material 'Microsoft Office 2000'
_computing_structure_refinement 'SHELXL-97 (Sheldrick, 1997)'
_computing_structure_solution 'SHELXS-97 (Sheldrick, 1990)'
_diffrn_ambient_temperature 200(2)
_diffrn_measured_fraction_theta_full 0.999
_diffrn_measured_fraction_theta_max 0.999
_diffrn_measurement_device_type 'Nonius Kappa CCD'
_diffrn_measurement_method 'psi and omega scans'
_diffrn_radiation_monochromator graphite
_diffrn_radiation_source 'fine-focus sealed tube'
_diffrn_radiation_type MoK\a
_diffrn_radiation_wavelength 0.71073
_diffrn_reflns_av_R_equivalents 0.0830
_diffrn_reflns_av_sigmaI/netI 0.0366
_diffrn_reflns_limit_h_max 18
_diffrn_reflns_limit_h_min -18
_diffrn_reflns_limit_k_max 10
_diffrn_reflns_limit_k_min -10
_diffrn_reflns_limit_l_max 19
_diffrn_reflns_limit_l_min -19
_diffrn_reflns_number 31092
_diffrn_reflns_theta_full 27.49
_diffrn_reflns_theta_max 27.49
_diffrn_reflns_theta_min 2.93
_diffrn_standards_decay_% 0.00
_diffrn_standards_interval_count 0
_diffrn_standards_interval_time 0
_diffrn_standards_number 0
_exptl_absorpt_coefficient_mu 6.889
_exptl_absorpt_correction_T_max 0.546
_exptl_absorpt_correction_T_min 0.373
_exptl_absorpt_correction_type integration
_exptl_absorpt_process_details
;
Gaussian Integration (Coppens, 1970)
;
_exptl_crystal_colour orange
_exptl_crystal_density_diffrn 1.959
_exptl_crystal_density_method 'not measured'
_exptl_crystal_description prism
_exptl_crystal_F_000 952
_exptl_crystal_size_max 0.175
_exptl_crystal_size_mid 0.166
_exptl_crystal_size_min 0.097
_refine_diff_density_max 1.764
_refine_diff_density_min -1.297
_refine_diff_density_rms 0.137
_refine_ls_extinction_coef 0.0050(3)
_refine_ls_extinction_expression Fc^*^=kFc[1+0.001xFc^2^\l^3^/sin(2\q)]^-1/4^
_refine_ls_extinction_method SHELXL
_refine_ls_goodness_of_fit_ref 1.044
_refine_ls_hydrogen_treatment mixed
_refine_ls_matrix_type full
_refine_ls_number_parameters 250
_refine_ls_number_reflns 3861
_refine_ls_number_restraints 2
_refine_ls_restrained_S_all 1.044
_refine_ls_R_factor_all 0.0331
_refine_ls_R_factor_gt 0.0280
_refine_ls_shift/su_max 0.003
_refine_ls_shift/su_mean 0.000
_refine_ls_structure_factor_coef Fsqd
_refine_ls_weighting_details 'calc w=1/[\s^2^(Fo^2^)+(0.0368P)^2^+2.2567P] where P=(Fo^2^+2Fc^2^)/3'
_refine_ls_weighting_scheme calc
_refine_ls_wR_factor_gt 0.0686
_refine_ls_wR_factor_ref 0.0719
_reflns_number_gt 3452
_reflns_number_total 3861
_reflns_threshold_expression >2sigma(I)
_cod_data_source_file c9dt03744f1.cif
_cod_data_source_block Compound_8
_cod_depositor_comments 'Adding full bibliography for 7701888--7701892.cif.'
_cod_original_sg_symbol_H-M P2/c
_cod_database_code 7701889

loop_
_symmetry_equiv_pos_as_xyz
'x, y, z'
'-x, y, -z+1/2'
'-x, -y, -z'
'x, -y, z-1/2'

loop_
_atom_site_label
_atom_site_type_symbol
_atom_site_fract_x
_atom_site_fract_y
_atom_site_fract_z
_atom_site_U_iso_or_equiv
_atom_site_adp_type
_atom_site_occupancy
_atom_site_symmetry_multiplicity
_atom_site_calc_flag
_atom_site_refinement_flags
H1B H 0.930(4) 0.265(5) -0.044(2) 0.046(16) Uiso 1 1 d D
H3B H 0.796(2) -0.082(6) 0.093(3) 0.047(14) Uiso 1 1 d D
W1 W 0.823714(10) 0.27407(2) 0.100678(10) 0.02554(9) Uani 1 1 d .
O4 O 0.8934(2) 0.1010(5) 0.2858(2) 0.0447(8) Uani 1 1 d .
C1 C 0.9283(3) 0.1933(6) 0.0097(3) 0.0381(10) Uani 1 1 d D
N32 N 0.8103(2) 0.5770(5) 0.2328(2) 0.0306(7) Uani 1 1 d .
N12 N 0.6767(2) 0.4231(5) -0.0703(2) 0.0301(7) Uani 1 1 d .
N11 N 0.7655(2) 0.4364(4) -0.0175(2) 0.0280(7) Uani 1 1 d .
C34 C 0.6719(3) 0.7033(5) 0.2004(3) 0.0335(9) Uani 1 1 d .
H34 H 0.6210 0.7773 0.2005 0.040 Uiso 1 1 calc R
C15 C 0.8002(3) 0.5866(6) -0.0367(3) 0.0353(9) Uani 1 1 d .
H15 H 0.8600 0.6283 -0.0103 0.042 Uiso 1 1 calc R
O5 O 1.0166(2) 0.4689(4) 0.1486(2) 0.0421(7) Uani 1 1 d .
N22 N 0.5990(3) 0.2159(4) 0.0194(2) 0.0305(7) Uani 1 1 d .
N31 N 0.7605(2) 0.4874(4) 0.1636(2) 0.0280(7) Uani 1 1 d .
C24 C 0.5344(3) 0.1339(6) 0.1326(3) 0.0394(10) Uani 1 1 d .
H24 H 0.4906 0.1041 0.1675 0.047 Uiso 1 1 calc R
C23 C 0.5158(3) 0.1857(6) 0.0452(3) 0.0367(9) Uani 1 1 d .
H23 H 0.4555 0.1978 0.0097 0.044 Uiso 1 1 calc R
C25 C 0.6332(3) 0.1360(6) 0.1569(3) 0.0344(9) Uani 1 1 d .
H25 H 0.6672 0.1071 0.2130 0.041 Uiso 1 1 calc R
C5 C 0.9446(3) 0.3933(6) 0.1299(3) 0.0321(8) Uani 1 1 d .
B1 B 0.6147(4) 0.2592(7) -0.0757(3) 0.0339(10) Uani 1 1 d .
C14 C 0.7362(4) 0.6725(6) -0.1008(3) 0.0402(10) Uani 1 1 d .
H14 H 0.7437 0.7792 -0.1254 0.048 Uiso 1 1 calc R
N21 N 0.6730(2) 0.1852(5) 0.0892(2) 0.0280(7) Uani 1 1 d .
C4 C 0.8671(3) 0.1660(6) 0.2178(3) 0.0327(8) Uani 1 1 d .
C2 C 0.8526(3) 0.0763(6) 0.0069(3) 0.0356(9) Uani 1 1 d .
C35 C 0.6758(3) 0.5658(6) 0.1435(3) 0.0325(8) Uani 1 1 d .
H35 H 0.6263 0.5330 0.0978 0.039 Uiso 1 1 calc R
C13 C 0.6590(3) 0.5648(6) -0.1201(3) 0.0370(9) Uani 1 1 d .
H13 H 0.6033 0.5867 -0.1612 0.044 Uiso 1 1 calc R
C33 C 0.7591(3) 0.7060(5) 0.2563(3) 0.0346(9) Uani 1 1 d .
H33 H 0.7791 0.7834 0.3021 0.042 Uiso 1 1 calc R
C3 C 0.8536(4) -0.0158(6) 0.0863(3) 0.0396(10) Uani 1 1 d D
H1B1 H 0.654(3) 0.146(6) -0.102(2) 0.021(10) Uiso 1 1 d .
H32 H 0.866(4) 0.533(7) 0.259(3) 0.050(15) Uiso 1 1 d .
H2B1 H 0.541(4) 0.299(7) -0.119(4) 0.057(17) Uiso 1 1 d .
H2 H 0.796(3) 0.071(6) -0.042(3) 0.029(11) Uiso 1 1 d .
H1A H 0.990(3) 0.160(7) 0.039(3) 0.036(12) Uiso 1 1 d .
H3A H 0.916(3) -0.049(7) 0.124(3) 0.039(13) Uiso 1 1 d .

loop_
_atom_site_aniso_label
_atom_site_aniso_U_11
_atom_site_aniso_U_22
_atom_site_aniso_U_33
_atom_site_aniso_U_23
_atom_site_aniso_U_13
_atom_site_aniso_U_12
W1 0.02166(11) 0.02574(12) 0.02803(11) -0.00219(5) 0.00189(7) 0.00085(5)
O4 0.0471(18) 0.045(2) 0.0380(17) 0.0074(15) -0.0007(14) 0.0047(15)
C1 0.035(2) 0.040(3) 0.041(2) -0.0027(19) 0.0130(19) 0.008(2)
N32 0.0266(16) 0.0333(19) 0.0295(17) -0.0046(14) -0.0006(13) 0.0016(14)
N12 0.0264(16) 0.0335(19) 0.0284(16) -0.0002(14) 0.0007(12) 0.0016(14)
N11 0.0269(16) 0.0272(17) 0.0288(16) -0.0001(13) 0.0031(13) -0.0021(13)
C34 0.031(2) 0.028(2) 0.040(2) -0.0012(17) 0.0053(17) 0.0070(17)
C15 0.038(2) 0.033(2) 0.035(2) -0.0012(17) 0.0090(17) -0.0060(18)
O5 0.0288(15) 0.050(2) 0.0455(17) -0.0003(15) 0.0010(13) -0.0087(14)
N22 0.0271(18) 0.0326(19) 0.0310(18) -0.0033(14) 0.0036(14) -0.0015(13)
N31 0.0241(15) 0.0283(17) 0.0305(16) -0.0070(13) 0.0026(13) 0.0022(13)
C24 0.035(2) 0.044(3) 0.042(2) 0.000(2) 0.0153(18) -0.0033(19)
C23 0.0249(19) 0.039(2) 0.045(2) -0.007(2) 0.0058(17) -0.0046(18)
C25 0.035(2) 0.033(2) 0.035(2) -0.0021(17) 0.0068(17) -0.0052(18)
C5 0.032(2) 0.034(2) 0.030(2) -0.0001(16) 0.0041(16) 0.0055(17)
B1 0.029(2) 0.042(3) 0.028(2) -0.0013(18) -0.0026(19) -0.0053(19)
C14 0.051(3) 0.028(2) 0.042(2) 0.0068(18) 0.010(2) 0.001(2)
N21 0.0228(15) 0.0292(17) 0.0309(16) 0.0002(14) 0.0023(13) -0.0028(14)
C4 0.030(2) 0.032(2) 0.036(2) -0.0004(18) 0.0057(16) 0.0007(18)
C2 0.042(2) 0.030(2) 0.034(2) -0.0134(17) 0.0074(18) 0.0063(18)
C35 0.0277(19) 0.032(2) 0.034(2) -0.0039(16) -0.0018(16) 0.0024(16)
C13 0.040(2) 0.036(2) 0.033(2) 0.0012(18) 0.0039(17) 0.0083(19)
C33 0.037(2) 0.032(2) 0.034(2) -0.0066(17) 0.0042(18) 0.0020(18)
C3 0.043(2) 0.028(2) 0.047(3) -0.0058(19) 0.009(2) 0.0062(19)

loop_
_atom_type_symbol
_atom_type_description
_atom_type_scat_dispersion_real
_atom_type_scat_dispersion_imag
_atom_type_scat_source
C C 0.0033 0.0016 'International Tables Vol C Tables 4.2.6.8 and 6.1.1.4'
H H 0.0000 0.0000 'International Tables Vol C Tables 4.2.6.8 and 6.1.1.4'
N N 0.0061 0.0033 'International Tables Vol C Tables 4.2.6.8 and 6.1.1.4'
O O 0.0106 0.0060 'International Tables Vol C Tables 4.2.6.8 and 6.1.1.4'
W W -0.8490 6.8722 'International Tables Vol C Tables 4.2.6.8 and 6.1.1.4'
B B 0.0013 0.0007 'International Tables Vol C Tables 4.2.6.8 and 6.1.1.4'

loop_
_exptl_crystal_face_index_h
_exptl_crystal_face_index_k
_exptl_crystal_face_index_l
_exptl_crystal_face_perp_dist
1 0 0 0.055
-1 0 0 0.120
0 0 -1 0.016
1 -10 -5 0.023
-2 -1 11 0.150
-10 -1 14 0.166
-3 -1 7 0.145
2 3 -8 0.016
1 0 -4 0.014
1 -11 -3 0.023
-1 13 3 0.074

loop_
_geom_angle_atom_site_label_1
_geom_angle_atom_site_label_2
_geom_angle_atom_site_label_3
_geom_angle
C5 W1 C4 83.57(17)
C5 W1 C2 102.56(17)
C4 W1 C2 103.14(19)
C5 W1 N31 87.53(16)
C4 W1 N31 90.50(16)
C2 W1 N31 163.75(15)
C5 W1 N21 165.72(15)
C4 W1 N21 93.75(15)
C2 W1 N21 91.71(15)
N31 W1 N21 78.45(13)
C5 W1 N11 95.05(15)
C4 W1 N11 169.28(15)
C2 W1 N11 87.55(16)
N31 W1 N11 78.81(13)
N21 W1 N11 84.98(12)
C5 W1 C1 67.74(18)
C4 W1 C1 107.80(18)
C2 W1 C1 36.23(17)
N31 W1 C1 146.57(15)
N21 W1 C1 126.18(16)
N11 W1 C1 81.29(16)
C5 W1 C3 108.67(18)
C4 W1 C3 68.74(18)
C2 W1 C3 36.21(16)
N31 W1 C3 151.24(15)
N21 W1 C3 83.15(16)
N11 W1 C3 121.53(15)
C1 W1 C3 61.75(17)
C2 C1 W1 67.4(2)
C33 N32 N31 111.8(3)
C13 N12 N11 108.9(4)
C13 N12 B1 127.6(4)
N11 N12 B1 123.2(3)
C15 N11 N12 106.2(3)
C15 N11 W1 125.8(3)
N12 N11 W1 126.2(2)
C33 C34 C35 105.2(4)
N11 C15 C14 111.4(4)
C23 N22 N21 109.4(4)
C23 N22 B1 127.7(4)
N21 N22 B1 122.6(3)
C35 N31 N32 104.9(3)
C35 N31 W1 132.4(3)
N32 N31 W1 122.5(2)
C23 C24 C25 104.6(4)
N22 C23 C24 109.0(4)
N21 C25 C24 111.1(4)
O5 C5 W1 178.3(4)
N12 B1 N22 108.4(3)
C13 C14 C15 104.3(4)
C25 N21 N22 106.1(3)
C25 N21 W1 125.3(3)
N22 N21 W1 126.3(3)
O4 C4 W1 178.9(4)
C1 C2 C3 115.2(4)
C1 C2 W1 76.4(3)
C3 C2 W1 76.6(3)
N31 C35 C34 110.7(4)
N12 C13 C14 109.3(4)
N32 C33 C34 107.4(4)
C2 C3 W1 67.2(2)
B1 H2B1 H1B1 31.6(19)

loop_
_geom_bond_atom_site_label_1
_geom_bond_atom_site_label_2
_geom_bond_distance
W1 C5 1.937(4)
W1 C4 1.972(4)
W1 C2 2.205(4)
W1 N31 2.208(4)
W1 N21 2.237(4)
W1 N11 2.237(3)
W1 C1 2.323(4)
W1 C3 2.326(5)
O4 C4 1.156(5)
C1 C2 1.412(7)
N32 C33 1.337(6)
N32 N31 1.352(4)
N12 C13 1.342(6)
N12 N11 1.370(4)
N12 B1 1.551(6)
N11 C15 1.330(6)
C34 C33 1.367(6)
C34 C35 1.394(6)
C15 C14 1.380(6)
O5 C5 1.173(5)
N22 C23 1.344(6)
N22 N21 1.371(5)
N22 B1 1.556(6)
N31 C35 1.337(5)
C24 C23 1.376(6)
C24 C25 1.388(6)
C25 N21 1.335(5)
C14 C13 1.374(7)
C2 C3 1.413(6)
B1 H1B1 1.16(2)
B1 H2B1 1.17(6)
